data_9010297
loop_
_publ_author_name
'Oberti, R.'
'Boiocchi, M.'
'Smith, D. C.'
'Medenbach, O.'

_publ_section_title
;Aluminotaramite, alumino-magnesiotaramite, and
 fluoro-alumino-magnesiotaramite: Mineral data and crystal chemistry Locality:
 Liset kyanite-eclogite pod, near Selje, More og Romsdal County, Vestlandet,
 Norway Note: amphibole Sample: K22-2
;
_journal_name_full 'American Mineralogist'
_journal_page_first 1428
_journal_page_last 1435
_journal_paper_doi 10.2138/am.2007.2529
_journal_volume 92
_journal_year 2007
_chemical_compound_source 'Liset kyanite-eclogite pod, Vestlandet, Norway'
_chemical_formula_sum
;Al2.88 Ca1.08 F0.14 Fe2.25 H1.86 K0.01 Mg1.64 Mn0.01 Na1.71 O23.86 Si6.24
 Ti0.06 Zn0.02
;
_chemical_name_mineral Aluminotaramite
_space_group_IT_number 12
_symmetry_space_group_name_Hall '-C 2y'
_symmetry_space_group_name_H-M 'C 1 2/m 1'
_cell_angle_alpha 90
_cell_angle_beta 104.539
_cell_angle_gamma 90
_cell_formula_units_Z 2
_cell_length_a 9.7489
_cell_length_b 17.9377
_cell_length_c 5.3233
_cell_volume 901.090
_database_code_amcsd 0004419
_exptl_crystal_density_diffrn 3.289
_cod_original_formula_sum
;Na1.71 K.01 Ca1.08 Fe2.25 Mg1.64 Al2.88 Ti.06 Zn.02 Mn.01 Si6.24 O23.86 F.14
 H1.86
;
_cod_database_code 9010297

loop_
_space_group_symop_operation_xyz
x,y,z
1/2+x,1/2+y,z
x,-y,z
1/2+x,1/2-y,z
-x,y,-z
1/2-x,1/2+y,-z
-x,-y,-z
1/2-x,1/2-y,-z

loop_
_atom_site_aniso_label
_atom_site_aniso_U_11
_atom_site_aniso_U_22
_atom_site_aniso_U_33
_atom_site_aniso_U_12
_atom_site_aniso_U_13
_atom_site_aniso_U_23
NaA 0.02752 0.04727 0.04439 0.00000 0.02439 0.00000
KA 0.02752 0.04727 0.04439 0.00000 0.02439 0.00000
NaAm 0.04150 0.06031 0.02677 0.00000 0.01577 0.00000
NaA2 0.02481 0.02282 0.05031 0.00000 0.02488 0.00000
CaM4 0.01173 0.00978 0.01157 0.00000 0.00714 0.00000
NaM4 0.01173 0.00978 0.01157 0.00000 0.00714 0.00000
Fe2+M4 0.01173 0.00978 0.01157 0.00000 0.00714 0.00000
MgM1 0.00812 0.00978 0.00605 0.00000 0.00296 0.00000
Fe2+M1 0.00812 0.00978 0.00605 0.00000 0.00296 0.00000
MgM2 0.00632 0.00652 0.00807 0.00000 0.00222 0.00000
AlM2 0.00632 0.00652 0.00807 0.00000 0.00222 0.00000
Fe2+M2 0.00632 0.00652 0.00807 0.00000 0.00222 0.00000
Fe3+M2 0.00632 0.00652 0.00807 0.00000 0.00222 0.00000
TiM2 0.00632 0.00652 0.00807 0.00000 0.00222 0.00000
ZnM2 0.00632 0.00652 0.00807 0.00000 0.00222 0.00000
MgM3 0.00812 0.00489 0.00646 0.00000 0.00172 0.00000
Fe2+M3 0.00812 0.00489 0.00646 0.00000 0.00172 0.00000
MnM3 0.00812 0.00489 0.00646 0.00000 0.00172 0.00000
SiT1 0.00496 0.00652 0.00619 -0.00086 0.00123 -0.00047
AlT1 0.00496 0.00652 0.00619 -0.00086 0.00123 -0.00047
SiT2 0.00541 0.00652 0.00673 -0.00086 0.00172 0.00000
O1 0.00857 0.01141 0.00901 -0.00172 0.00296 -0.00140
O2 0.00632 0.00978 0.01063 0.00000 0.00148 0.00094
O-h3 0.00812 0.01304 0.01251 0.00000 0.00123 0.00000
F3 0.00812 0.01304 0.01251 0.00000 0.00123 0.00000
O4 0.01308 0.00815 0.01318 -0.00172 0.00468 0.00094
O5 0.00857 0.01467 0.01184 -0.00086 0.00099 0.00656
O6 0.00857 0.01467 0.01345 0.00086 0.00222 -0.00515
O7 0.01128 0.01630 0.01843 0.00000 0.00443 0.00000

loop_
_atom_site_label
_atom_site_fract_x
_atom_site_fract_y
_atom_site_fract_z
_atom_site_occupancy
_atom_site_U_iso_or_equiv
_atom_site_type_symbol
_atom_site_attached_hydrogens
NaA 0.00000 0.50000 0.00000 0.15000 0.03673 Na 0
KA 0.00000 0.50000 0.00000 0.01000 0.03673 K 0
NaAm 0.05000 0.50000 0.10650 0.15000 0.04179 Na 0
NaA2 0.00000 0.47110 0.00000 0.22000 0.02913 Na 0
CaM4 0.00000 0.27990 0.50000 0.51000 0.01051 Ca 0
NaM4 0.00000 0.27990 0.50000 0.39000 0.01051 Na 0
Fe2+M4 0.00000 0.27990 0.50000 0.05000 0.01051 Fe 0
CaM4* 0.00000 0.25690 0.50000 0.03000 0.00507 Ca 0
NaM4* 0.00000 0.25690 0.50000 0.02000 0.00507 Na 0
MgM1 0.00000 0.09040 0.50000 0.54000 0.00760 Mg 0
Fe2+M1 0.00000 0.09040 0.50000 0.46000 0.00760 Fe 0
MgM2 0.00000 0.17910 0.00000 0.14000 0.00684 Mg 0
AlM2 0.00000 0.17910 0.00000 0.56000 0.00684 Al 0
Fe2+M2 0.00000 0.17910 0.00000 0.05000 0.00684 Fe 0
Fe3+M2 0.00000 0.17910 0.00000 0.21000 0.00684 Fe 0
TiM2 0.00000 0.17910 0.00000 0.03000 0.00684 Ti 0
ZnM2 0.00000 0.17910 0.00000 0.01000 0.00684 Zn 0
MgM3 0.00000 0.00000 0.00000 0.28000 0.00671 Mg 0
Fe2+M3 0.00000 0.00000 0.00000 0.71000 0.00671 Fe 0
MnM3 0.00000 0.00000 0.00000 0.01000 0.00671 Mn 0
SiT1 0.28120 0.08700 0.30010 0.56000 0.00570 Si 0
AlT1 0.28120 0.08700 0.30010 0.44000 0.00570 Al 0
SiT2 0.29280 0.17370 0.81410 1.00000 0.00621 Si 0
O1 0.10490 0.09310 0.20960 1.00000 0.00975 O 0
O2 0.11990 0.17500 0.74430 1.00000 0.00912 O 0
O-h3 0.11040 0.00000 0.70680 0.93000 0.01127 O 0
F3 0.11040 0.00000 0.70680 0.07000 0.01127 F 0
O4 0.37000 0.25180 0.79500 1.00000 0.01127 O 0
O5 0.35400 0.13870 0.10490 1.00000 0.01229 O 0
O6 0.34220 0.11870 0.60450 1.00000 0.01254 O 0
O7 0.33680 0.00000 0.27880 1.00000 0.01507 O 0
H 0.18800 0.00000 0.76700 0.93000 0.02280 H 0

loop_
_cod_changelog_entry_id
_cod_changelog_entry_author
_cod_changelog_entry_date
_cod_changelog_entry_text
1
;cod-tools version 3.8.0
Id: cif_guess_AMCSD_atom_types 9581 2023-05-17 12:35:41Z saulius
;
2023-05-18T11:40:57+03:00
;Derived atom types and hydrogen counts
from atom names that follow the AMCSD naming convention
(Wat == water, O-H == hydroxyl).
;
2
;cod-tools version 3.10.1
Id: cif_fix_AMCSD_aniso_labels 10200 2024-08-01 14:09:44Z saulius
;
2024-08-02T12:21:28+03:00
;Changed the following '_atom_site_aniso_label' values:
'Oh3' -> 'O-h3'
;

loop_
_cod_related_entry_id
_cod_related_entry_database
_cod_related_entry_code
1 AMCSD 0004419
